data_4032033
loop_
_publ_author_name
'You, Yong'
'Wu, Zhi-Jun'
'Chen, Jian-Feng'
'Wang, Zhen-Hua'
'Xu, Xiao-Ying'
'Zhang, Xiao-Mei'
'Yuan, Wei-Cheng'

_publ_section_title
;
 Organocatalytic Asymmetric Michael Addition of 3-Pyrrolyloxindoles to
 \b-Phthalimidonitroethene for the Synthesis of 3,3'-Disubstituted
 Oxindoles Bearing Contiguous 3,\a,\b-Triamino Functionality.
;
_journal_issue 13
_journal_name_full 'The Journal of organic chemistry'
_journal_page_first 5759
_journal_page_last 5765
_journal_paper_doi 10.1021/acs.joc.6b00896
_journal_volume 81
_journal_year 2016
_chemical_absolute_configuration ad
_chemical_formula_moiety 'C23 H17 Cl N4 O5'
_chemical_formula_sum 'C23 H17 Cl N4 O5'
_chemical_formula_weight 464.86
_chemical_name_systematic
; 
 ? 
;
_space_group_IT_number 4
_symmetry_cell_setting monoclinic
_symmetry_space_group_name_Hall 'P 2yb'
_symmetry_space_group_name_H-M 'P 1 21 1'
_atom_sites_solution_hydrogens geom
_atom_sites_solution_primary direct
_atom_sites_solution_secondary difmap
_audit_creation_method SHELXL-97
_cell_angle_alpha 90.00
_cell_angle_beta 106.4260(10)
_cell_angle_gamma 90.00
_cell_formula_units_Z 2
_cell_length_a 9.0167(8)
_cell_length_b 9.9451(9)
_cell_length_c 12.3020(11)
_cell_measurement_reflns_used 7427
_cell_measurement_temperature 100(2)
_cell_measurement_theta_max 30.40
_cell_measurement_theta_min 2.35
_cell_volume 1058.12(16)
_computing_cell_refinement 'Bruker SAINT'
_computing_data_collection 'Bruker APEX2'
_computing_data_reduction 'Bruker SAINT'
_computing_molecular_graphics 'Bruker SHELXTL'
_computing_publication_material 'Bruker SHELXTL'
_computing_structure_refinement 'SHELXL-97 (Sheldrick, 2008)'
_computing_structure_solution 'SHELXS-97 (Sheldrick, 2008)'
_diffrn_ambient_temperature 100(2)
_diffrn_measured_fraction_theta_full 0.971
_diffrn_measured_fraction_theta_max 0.971
_diffrn_measurement_device_type 'Bruker APEX-II CCD'
_diffrn_measurement_method '\f and \w scans'
_diffrn_radiation_monochromator graphite
_diffrn_radiation_source 'fine-focus sealed tube'
_diffrn_radiation_type MoK\a
_diffrn_radiation_wavelength 0.71073
_diffrn_reflns_av_R_equivalents 0.0201
_diffrn_reflns_av_sigmaI/netI 0.0309
_diffrn_reflns_limit_h_max 12
_diffrn_reflns_limit_h_min -12
_diffrn_reflns_limit_k_max 13
_diffrn_reflns_limit_k_min -13
_diffrn_reflns_limit_l_max 15
_diffrn_reflns_limit_l_min -17
_diffrn_reflns_number 11326
_diffrn_reflns_theta_full 30.00
_diffrn_reflns_theta_max 30.00
_diffrn_reflns_theta_min 1.73
_exptl_absorpt_coefficient_mu 0.226
_exptl_absorpt_correction_T_max 0.9563
_exptl_absorpt_correction_T_min 0.8897
_exptl_absorpt_correction_type multi-scan
_exptl_absorpt_process_details sadabs
_exptl_crystal_colour colourless
_exptl_crystal_density_diffrn 1.459
_exptl_crystal_density_method 'not measured'
_exptl_crystal_description block
_exptl_crystal_F_000 480
_exptl_crystal_size_max 0.53
_exptl_crystal_size_mid 0.34
_exptl_crystal_size_min 0.20
_refine_diff_density_max 0.304
_refine_diff_density_min -0.270
_refine_diff_density_rms 0.046
_refine_ls_abs_structure_details 'Flack H D (1983), Acta Cryst. A39, 876-881'
_refine_ls_abs_structure_Flack 0.03(4)
_refine_ls_extinction_method none
_refine_ls_goodness_of_fit_ref 1.053
_refine_ls_hydrogen_treatment constr
_refine_ls_matrix_type full
_refine_ls_number_parameters 299
_refine_ls_number_reflns 5802
_refine_ls_number_restraints 1
_refine_ls_restrained_S_all 1.053
_refine_ls_R_factor_all 0.0304
_refine_ls_R_factor_gt 0.0289
_refine_ls_shift/su_max 0.001
_refine_ls_shift/su_mean 0.000
_refine_ls_structure_factor_coef Fsqd
_refine_ls_weighting_details 'calc w=1/[\s^2^(Fo^2^)+(0.0454P)^2^+0.1279P] where P=(Fo^2^+2Fc^2^)/3'
_refine_ls_weighting_scheme calc
_refine_ls_wR_factor_gt 0.0767
_refine_ls_wR_factor_ref 0.0778
_reflns_number_gt 5583
_reflns_number_total 5802
_reflns_threshold_expression >2sigma(I)
_cod_data_source_file jo6b00896_si_002.cif
_cod_data_source_block mo_you1_0m
_cod_depositor_comments
;
The following automatic conversions were performed:

'_symmetry_cell_setting' value 'Monoclinic' changed to 'monoclinic'
according to
/usr/data/users/saulius/crontab/automatic-downloads/current/ACS/lib/dictionaries/cif_core.dic
dictionary named 'cif_core.dic' version 2.4.2 from 2011-04-26.

Automatic conversion script
Id: cif_fix_values 4268 2015-11-12 08:31:59Z antanas 
;
_cod_original_sg_symbol_H-M 'P 21'
_cod_database_code 4032033

loop_
_symmetry_equiv_pos_as_xyz
'x, y, z'
'-x, y+1/2, -z'

loop_
_atom_site_label
_atom_site_type_symbol
_atom_site_fract_x
_atom_site_fract_y
_atom_site_fract_z
_atom_site_U_iso_or_equiv
_atom_site_adp_type
_atom_site_occupancy
_atom_site_symmetry_multiplicity
_atom_site_calc_flag
_atom_site_refinement_flags
Cl1 Cl 0.97084(3) 0.17187(4) 0.97993(2) 0.02406(8) Uani 1 1 d .
O1 O 0.71280(11) 0.15117(11) 0.49661(8) 0.0241(2) Uani 1 1 d .
O2 O 1.24824(14) -0.00923(13) 0.66589(11) 0.0353(3) Uani 1 1 d .
O3 O 1.29074(14) 0.17641(14) 0.58962(13) 0.0448(3) Uani 1 1 d .
O4 O 0.94985(11) 0.43840(10) 0.60070(8) 0.01942(18) Uani 1 1 d .
O5 O 1.27661(11) 0.21378(10) 0.89784(8) 0.02144(19) Uani 1 1 d .
N1 N 1.08477(11) 0.29851(10) 0.74495(8) 0.01390(19) Uani 1 1 d .
N2 N 0.64367(12) 0.31969(11) 0.60217(10) 0.0206(2) Uani 1 1 d .
N3 N 0.79548(12) 0.02955(10) 0.72965(9) 0.01436(19) Uani 1 1 d .
N4 N 1.20546(14) 0.09635(13) 0.61700(11) 0.0238(2) Uani 1 1 d .
C1 C 1.28422(15) 0.72631(14) 0.82988(12) 0.0213(2) Uani 1 1 d .
H1 H 1.2980 0.8202 0.8221 0.026 Uiso 1 1 calc R
C2 C 1.17364(14) 0.65790(14) 0.74525(11) 0.0188(2) Uani 1 1 d .
H2 H 1.1118 0.7031 0.6801 0.023 Uiso 1 1 calc R
C3 C 1.15829(13) 0.52135(12) 0.76076(10) 0.0153(2) Uani 1 1 d .
C4 C 1.04993(14) 0.42261(12) 0.68917(10) 0.0153(2) Uani 1 1 d .
C5 C 1.00967(12) 0.17069(13) 0.70623(9) 0.01376(19) Uani 1 1 d .
H5 H 1.0634 0.1015 0.7627 0.017 Uiso 1 1 calc R
C6 C 0.83470(12) 0.16671(13) 0.70347(9) 0.01325(19) Uani 1 1 d .
C7 C 0.79494(13) 0.27017(12) 0.78075(11) 0.0155(2) Uani 1 1 d .
C8 C 0.68693(15) 0.36027(13) 0.71526(12) 0.0191(2) Uani 1 1 d .
C9 C 0.63676(17) 0.47209(14) 0.76269(15) 0.0259(3) Uani 1 1 d .
H9 H 0.5626 0.5324 0.7179 0.031 Uiso 1 1 calc R
C10 C 0.69972(18) 0.49203(14) 0.87867(15) 0.0278(3) Uani 1 1 d .
H10 H 0.6713 0.5701 0.9125 0.033 Uiso 1 1 calc R
C11 C 1.37477(14) 0.65961(15) 0.92554(11) 0.0217(2) Uani 1 1 d .
H11 H 1.4469 0.7093 0.9827 0.026 Uiso 1 1 calc R
C12 C 1.36115(14) 0.52095(14) 0.93877(11) 0.0199(2) Uani 1 1 d .
H12 H 1.4241 0.4748 1.0029 0.024 Uiso 1 1 calc R
C13 C 1.25206(14) 0.45402(13) 0.85445(11) 0.0161(2) Uani 1 1 d .
C14 C 1.21354(13) 0.30809(13) 0.84241(10) 0.0159(2) Uani 1 1 d .
C15 C 0.72436(14) 0.20912(13) 0.58527(11) 0.0177(2) Uani 1 1 d .
C16 C 0.84852(14) 0.28855(13) 0.89631(11) 0.0188(2) Uani 1 1 d .
C17 C 0.80256(17) 0.40161(14) 0.94654(13) 0.0248(3) Uani 1 1 d .
H17 H 0.8412 0.4162 1.0259 0.030 Uiso 1 1 calc R
C18 C 0.53373(16) 0.39128(17) 0.51118(14) 0.0312(3) Uani 1 1 d .
H18A H 0.5197 0.3423 0.4398 0.047 Uiso 1 1 calc R
H18B H 0.5731 0.4817 0.5040 0.047 Uiso 1 1 calc R
H18C H 0.4343 0.3981 0.5284 0.047 Uiso 1 1 calc R
C19 C 0.66379(15) -0.00181(14) 0.75921(12) 0.0213(3) Uani 1 1 d .
H19 H 0.5874 0.0602 0.7671 0.026 Uiso 1 1 calc R
C20 C 0.66149(17) -0.13821(15) 0.77546(13) 0.0246(3) Uani 1 1 d .
H20 H 0.5842 -0.1872 0.7974 0.029 Uiso 1 1 calc R
C21 C 0.79469(16) -0.19237(13) 0.75364(12) 0.0227(3) Uani 1 1 d .
H21 H 0.8234 -0.2846 0.7580 0.027 Uiso 1 1 calc R
C22 C 0.87540(16) -0.08780(13) 0.72490(12) 0.0212(3) Uani 1 1 d .
H22 H 0.9697 -0.0948 0.7052 0.025 Uiso 1 1 calc R
C23 C 1.03738(15) 0.13136(13) 0.59298(11) 0.0182(2) Uani 1 1 d .
H23A H 0.9723 0.0532 0.5596 0.022 Uiso 1 1 calc R
H23B H 1.0110 0.2072 0.5388 0.022 Uiso 1 1 calc R

loop_
_atom_site_aniso_label
_atom_site_aniso_U_11
_atom_site_aniso_U_22
_atom_site_aniso_U_33
_atom_site_aniso_U_23
_atom_site_aniso_U_13
_atom_site_aniso_U_12
Cl1 0.02181(14) 0.03428(17) 0.01522(13) -0.00158(13) 0.00380(10) 0.00228(13)
O1 0.0249(4) 0.0279(5) 0.0166(4) 0.0011(4) 0.0013(3) -0.0030(4)
O2 0.0316(6) 0.0398(7) 0.0390(6) 0.0121(5) 0.0173(5) 0.0156(5)
O3 0.0343(6) 0.0361(6) 0.0757(9) 0.0014(7) 0.0348(6) -0.0047(5)
O4 0.0191(4) 0.0202(4) 0.0166(4) 0.0038(3) 0.0013(3) -0.0015(3)
O5 0.0180(4) 0.0207(4) 0.0216(4) 0.0055(4) -0.0009(3) 0.0015(3)
N1 0.0136(4) 0.0140(4) 0.0132(4) 0.0017(4) 0.0022(3) -0.0004(3)
N2 0.0163(5) 0.0189(5) 0.0254(6) 0.0073(4) 0.0038(4) 0.0022(4)
N3 0.0149(4) 0.0118(4) 0.0159(5) 0.0003(4) 0.0037(4) -0.0012(4)
N4 0.0240(6) 0.0260(6) 0.0255(6) -0.0032(5) 0.0136(5) 0.0007(4)
C1 0.0207(6) 0.0180(5) 0.0265(6) -0.0027(5) 0.0088(5) -0.0042(5)
C2 0.0188(5) 0.0175(6) 0.0208(5) 0.0003(5) 0.0069(4) -0.0006(5)
C3 0.0131(5) 0.0168(5) 0.0162(5) -0.0001(4) 0.0044(4) -0.0008(4)
C4 0.0156(5) 0.0148(5) 0.0163(5) 0.0016(4) 0.0059(4) -0.0010(4)
C5 0.0134(4) 0.0139(5) 0.0141(4) 0.0004(5) 0.0040(3) 0.0004(4)
C6 0.0133(4) 0.0119(5) 0.0141(4) 0.0005(4) 0.0031(3) -0.0003(4)
C7 0.0142(5) 0.0129(5) 0.0207(6) -0.0003(4) 0.0071(4) -0.0002(4)
C8 0.0142(5) 0.0162(5) 0.0286(7) 0.0041(5) 0.0086(5) -0.0001(4)
C9 0.0216(6) 0.0145(6) 0.0470(9) 0.0040(6) 0.0182(6) 0.0025(5)
C10 0.0305(7) 0.0163(6) 0.0461(9) -0.0058(6) 0.0260(7) -0.0029(5)
C11 0.0173(5) 0.0237(6) 0.0242(6) -0.0062(6) 0.0062(4) -0.0054(5)
C12 0.0157(5) 0.0241(6) 0.0187(6) -0.0016(5) 0.0031(4) -0.0017(4)
C13 0.0135(5) 0.0180(6) 0.0165(5) 0.0002(4) 0.0040(4) 0.0001(4)
C14 0.0131(5) 0.0193(6) 0.0150(5) 0.0010(4) 0.0038(4) -0.0014(4)
C15 0.0144(5) 0.0189(5) 0.0178(5) 0.0047(4) 0.0014(4) -0.0023(4)
C16 0.0177(5) 0.0179(6) 0.0229(6) -0.0028(5) 0.0091(4) -0.0020(4)
C17 0.0290(7) 0.0216(6) 0.0307(7) -0.0099(5) 0.0195(6) -0.0075(5)
C18 0.0202(7) 0.0332(8) 0.0361(8) 0.0177(6) 0.0015(6) 0.0066(6)
C19 0.0184(6) 0.0194(6) 0.0284(7) -0.0014(5) 0.0102(5) -0.0023(4)
C20 0.0260(7) 0.0208(6) 0.0297(7) 0.0009(5) 0.0125(6) -0.0065(5)
C21 0.0249(6) 0.0134(5) 0.0285(7) 0.0028(5) 0.0056(5) -0.0017(5)
C22 0.0213(6) 0.0143(6) 0.0295(7) 0.0018(5) 0.0095(5) 0.0018(4)
C23 0.0191(5) 0.0195(5) 0.0178(6) -0.0023(4) 0.0079(4) 0.0006(4)

loop_
_atom_type_symbol
_atom_type_description
_atom_type_scat_dispersion_real
_atom_type_scat_dispersion_imag
_atom_type_scat_source
C C 0.0033 0.0016 'International Tables Vol C Tables 4.2.6.8 and 6.1.1.4'
H H 0.0000 0.0000 'International Tables Vol C Tables 4.2.6.8 and 6.1.1.4'
N N 0.0061 0.0033 'International Tables Vol C Tables 4.2.6.8 and 6.1.1.4'
O O 0.0106 0.0060 'International Tables Vol C Tables 4.2.6.8 and 6.1.1.4'
Cl Cl 0.1484 0.1585 'International Tables Vol C Tables 4.2.6.8 and 6.1.1.4'

loop_
_geom_angle_atom_site_label_1
_geom_angle_atom_site_label_2
_geom_angle_atom_site_label_3
_geom_angle
C4 N1 C14 111.78(10)
C4 N1 C5 126.06(9)
C14 N1 C5 121.99(10)
C15 N2 C8 111.96(10)
C15 N2 C18 123.59(12)
C8 N2 C18 124.32(12)
C19 N3 C22 108.66(11)
C19 N3 C6 123.33(11)
C22 N3 C6 127.95(11)
O2 N4 O3 124.30(13)
O2 N4 C23 117.30(12)
O3 N4 C23 118.36(13)
C11 C1 C2 121.38(13)
C11 C1 H1 119.3
C2 C1 H1 119.3
C3 C2 C1 116.94(12)
C3 C2 H2 121.5
C1 C2 H2 121.5
C2 C3 C13 121.66(11)
C2 C3 C4 129.90(11)
C13 C3 C4 108.44(11)
O4 C4 N1 124.05(11)
O4 C4 C3 130.14(12)
N1 C4 C3 105.81(10)
N1 C5 C23 109.86(9)
N1 C5 C6 113.64(10)
C23 C5 C6 113.26(9)
N1 C5 H5 106.5
C23 C5 H5 106.5
C6 C5 H5 106.5
N3 C6 C7 112.33(10)
N3 C6 C5 108.77(10)
C7 C6 C5 112.66(9)
N3 C6 C15 108.91(9)
C7 C6 C15 101.47(10)
C5 C6 C15 112.54(9)
C16 C7 C8 119.54(12)
C16 C7 C6 131.52(11)
C8 C7 C6 108.92(11)
C9 C8 N2 128.18(13)
C9 C8 C7 121.81(13)
N2 C8 C7 110.00(11)
C8 C9 C10 117.22(13)
C8 C9 H9 121.4
C10 C9 H9 121.4
C17 C10 C9 122.23(13)
C17 C10 H10 118.9
C9 C10 H10 118.9
C1 C11 C12 121.15(12)
C1 C11 H11 119.4
C12 C11 H11 119.4
C13 C12 C11 117.06(12)
C13 C12 H12 121.5
C11 C12 H12 121.5
C12 C13 C3 121.76(12)
C12 C13 C14 129.81(11)
C3 C13 C14 108.42(10)
O5 C14 N1 124.74(11)
O5 C14 C13 130.03(11)
N1 C14 C13 105.18(10)
O1 C15 N2 127.27(12)
O1 C15 C6 125.22(12)
N2 C15 C6 107.49(11)
C7 C16 C17 120.02(13)
C7 C16 Cl1 120.27(10)
C17 C16 Cl1 119.71(11)
C10 C17 C16 119.02(13)
C10 C17 H17 120.5
C16 C17 H17 120.5
N2 C18 H18A 109.5
N2 C18 H18B 109.5
H18A C18 H18B 109.5
N2 C18 H18C 109.5
H18A C18 H18C 109.5
H18B C18 H18C 109.5
C20 C19 N3 108.25(12)
C20 C19 H19 125.9
N3 C19 H19 125.9
C19 C20 C21 107.53(12)
C19 C20 H20 126.2
C21 C20 H20 126.2
C22 C21 C20 107.58(12)
C22 C21 H21 126.2
C20 C21 H21 126.2
C21 C22 N3 107.97(12)
C21 C22 H22 126.0
N3 C22 H22 126.0
N4 C23 C5 107.16(10)
N4 C23 H23A 110.3
C5 C23 H23A 110.3
N4 C23 H23B 110.3
C5 C23 H23B 110.3
H23A C23 H23B 108.5

loop_
_geom_bond_atom_site_label_1
_geom_bond_atom_site_label_2
_geom_bond_distance
Cl1 C16 1.7261(14)
O1 C15 1.2117(17)
O2 N4 1.2173(17)
O3 N4 1.2187(17)
O4 C4 1.2116(15)
O5 C14 1.2037(16)
N1 C4 1.4039(15)
N1 C14 1.4168(15)
N1 C5 1.4557(15)
N2 C15 1.3665(18)
N2 C8 1.3942(18)
N2 C18 1.4543(17)
N3 C19 1.3725(16)
N3 C22 1.3815(16)
N3 C6 1.4676(16)
N4 C23 1.5008(17)
C1 C11 1.396(2)
C1 C2 1.3978(18)
C1 H1 0.9500
C2 C3 1.3838(18)
C2 H2 0.9500
C3 C13 1.3930(16)
C3 C4 1.4859(17)
C5 C23 1.5340(17)
C5 C6 1.5689(15)
C5 H5 1.0000
C6 C7 1.5112(17)
C6 C15 1.5696(16)
C7 C16 1.3782(18)
C7 C8 1.3988(17)
C8 C9 1.3895(19)
C9 C10 1.393(2)
C9 H9 0.9500
C10 C17 1.388(2)
C10 H10 0.9500
C11 C12 1.398(2)
C11 H11 0.9500
C12 C13 1.3818(17)
C12 H12 0.9500
C13 C14 1.4899(18)
C16 C17 1.4009(18)
C17 H17 0.9500
C18 H18A 0.9800
C18 H18B 0.9800
C18 H18C 0.9800
C19 C20 1.372(2)
C19 H19 0.9500
C20 C21 1.410(2)
C20 H20 0.9500
C21 C22 1.3717(18)
C21 H21 0.9500
C22 H22 0.9500
C23 H23A 0.9900
C23 H23B 0.9900

loop_
_geom_torsion_atom_site_label_1
_geom_torsion_atom_site_label_2
_geom_torsion_atom_site_label_3
_geom_torsion_atom_site_label_4
_geom_torsion
C11 C1 C2 C3 -0.02(19)
C1 C2 C3 C13 -2.06(18)
C1 C2 C3 C4 178.03(12)
C14 N1 C4 O4 176.08(12)
C5 N1 C4 O4 0.77(19)
C14 N1 C4 C3 -3.99(13)
C5 N1 C4 C3 -179.31(10)
C2 C3 C4 O4 0.0(2)
C13 C3 C4 O4 -179.93(13)
C2 C3 C4 N1 -179.94(12)
C13 C3 C4 N1 0.15(13)
C4 N1 C5 C23 62.73(14)
C14 N1 C5 C23 -112.15(12)
C4 N1 C5 C6 -65.33(14)
C14 N1 C5 C6 119.80(11)
C19 N3 C6 C7 39.33(15)
C22 N3 C6 C7 -143.65(12)
C19 N3 C6 C5 164.75(11)
C22 N3 C6 C5 -18.23(16)
C19 N3 C6 C15 -72.26(14)
C22 N3 C6 C15 104.76(14)
N1 C5 C6 N3 -147.25(9)
C23 C5 C6 N3 86.47(12)
N1 C5 C6 C7 -22.02(13)
C23 C5 C6 C7 -148.30(11)
N1 C5 C6 C15 91.98(12)
C23 C5 C6 C15 -34.31(15)
N3 C6 C7 C16 62.57(16)
C5 C6 C7 C16 -60.70(17)
C15 C6 C7 C16 178.73(13)
N3 C6 C7 C8 -119.20(11)
C5 C6 C7 C8 117.53(11)
C15 C6 C7 C8 -3.04(12)
C15 N2 C8 C9 176.00(13)
C18 N2 C8 C9 0.0(2)
C15 N2 C8 C7 -3.64(15)
C18 N2 C8 C7 -179.65(12)
C16 C7 C8 C9 2.98(19)
C6 C7 C8 C9 -175.49(12)
C16 C7 C8 N2 -177.35(11)
C6 C7 C8 N2 4.18(14)
N2 C8 C9 C10 -178.98(13)
C7 C8 C9 C10 0.6(2)
C8 C9 C10 C17 -3.2(2)
C2 C1 C11 C12 1.8(2)
C1 C11 C12 C13 -1.42(19)
C11 C12 C13 C3 -0.66(19)
C11 C12 C13 C14 178.00(13)
C2 C3 C13 C12 2.47(19)
C4 C3 C13 C12 -177.61(11)
C2 C3 C13 C14 -176.44(11)
C4 C3 C13 C14 3.48(13)
C4 N1 C14 O5 -171.70(12)
C5 N1 C14 O5 3.84(19)
C4 N1 C14 C13 6.01(13)
C5 N1 C14 C13 -178.45(10)
C12 C13 C14 O5 -7.0(2)
C3 C13 C14 O5 171.79(13)
C12 C13 C14 N1 175.45(13)
C3 C13 C14 N1 -5.75(13)
C8 N2 C15 O1 -179.77(13)
C18 N2 C15 O1 -3.7(2)
C8 N2 C15 C6 1.52(14)
C18 N2 C15 C6 177.57(11)
N3 C6 C15 O1 -59.16(15)
C7 C6 C15 O1 -177.81(12)
C5 C6 C15 O1 61.54(16)
N3 C6 C15 N2 119.59(11)
C7 C6 C15 N2 0.94(12)
C5 C6 C15 N2 -119.71(11)
C8 C7 C16 C17 -4.12(18)
C6 C7 C16 C17 173.95(12)
C8 C7 C16 Cl1 175.25(10)
C6 C7 C16 Cl1 -6.68(19)
C9 C10 C17 C16 2.0(2)
C7 C16 C17 C10 1.69(19)
Cl1 C16 C17 C10 -177.68(10)
C22 N3 C19 C20 1.21(16)
C6 N3 C19 C20 178.73(11)
N3 C19 C20 C21 -0.84(17)
C19 C20 C21 C22 0.17(17)
C20 C21 C22 N3 0.57(16)
C19 N3 C22 C21 -1.10(15)
C6 N3 C22 C21 -178.47(11)
O2 N4 C23 C5 72.60(15)
O3 N4 C23 C5 -105.30(14)
N1 C5 C23 N4 69.65(12)
C6 C5 C23 N4 -162.08(10)
